data_2002108
loop_
_publ_author_name
'Ferguson, G.'
'Kaitner, B.'
'McKervey, M. A.'
'Owens, M.'

_publ_section_title
;
 5-Chloro-2-hydroxycarbonylmethoxy-1,3-xylyl-18-crown-5 and
 5-chloro-2-ethoxycarbonylmethoxy-1,3-xylyl-18-crown-5
;
_journal_issue 1
_journal_name_full 'Acta Crystallographica Section C'
_journal_page_first 179
_journal_page_last 182
_journal_paper_doi 10.1107/S0108270192009971
_journal_volume 49
_journal_year 1993
_chemical_formula_moiety 'C18 H25 Cl O8 '
_chemical_formula_sum 'C18 H25 Cl O8'
_chemical_formula_weight 404.84
_chemical_name_systematic
;
5-chloro-2-hydroxycarbonylmethoxy-1,3-xylyl-18-crown-5
;
_space_group_IT_number 61
_symmetry_cell_setting orthorhombic
_symmetry_space_group_name_Hall '-P 2ac 2ab'
_symmetry_space_group_name_H-M 'P b c a'
_cell_angle_alpha 90.0
_cell_angle_beta 90.0
_cell_angle_gamma 90.0
_cell_formula_units_Z 8
_cell_length_a 13.856(2)
_cell_length_b 18.783(4)
_cell_length_c 15.209(2)
_cell_measurement_reflns_used 25
_cell_measurement_temperature 293
_cell_measurement_theta_max 15.00
_cell_measurement_theta_min 10.00
_cell_volume 3958.3(11)
_computing_cell_refinement 'Enraf-Nonius CAD-4 software'
_computing_data_collection 'Enraf-Nonius CAD-4 software'
_computing_data_reduction 'NRCVAX DATRD2 (Gabe, Le Page, Charland, Lee & White, 1989)'
_computing_molecular_graphics 'NRCVAX (Gabe et al., 1989)'
_computing_publication_material 'NRCVAX TABLES (Gabe et al., 1989)'
_computing_structure_refinement 'NRCVAX LSTSQ (Gabe et al., 1989)'
_computing_structure_solution 'NRCVAX SOLVER (Gabe et al., 1989)'
_diffrn_ambient_temperature 293
_diffrn_measurement_device 'Enraf-Nonius CAD-4    '
_diffrn_measurement_method
;\q/2\q scans [\q-scan width (0.6 + 0.35tan\q)\%, \q-scan rate 3.3\%
min^-1^, background counts for 15 s on each side of every scan]
;
_diffrn_radiation_monochromator graphite
_diffrn_radiation_source 'xray tube'
_diffrn_radiation_type 'Molybdenum K\a'
_diffrn_radiation_wavelength 0.70930
_diffrn_reflns_av_R_equivalents 0.000
_diffrn_reflns_limit_h_max 17
_diffrn_reflns_limit_h_min 0
_diffrn_reflns_limit_k_max 23
_diffrn_reflns_limit_k_min 0
_diffrn_reflns_limit_l_max 19
_diffrn_reflns_limit_l_min 0
_diffrn_reflns_number 4301
_diffrn_reflns_theta_max 26.92
_diffrn_reflns_theta_min 0.00
_diffrn_standards_decay_% '< 1.0'
_diffrn_standards_interval_time 120
_diffrn_standards_number 3
_exptl_absorpt_coefficient_mu 0.23
_exptl_absorpt_correction_T_max 1.0000
_exptl_absorpt_correction_T_min 1.0000
_exptl_absorpt_correction_type none
_exptl_crystal_colour colourless
_exptl_crystal_density_diffrn 1.359
_exptl_crystal_description needle
_exptl_crystal_F_000 1712
_exptl_crystal_size_max 0.15
_exptl_crystal_size_mid 0.15
_exptl_crystal_size_min 0.35
_refine_diff_density_max 0.20
_refine_diff_density_min -0.21
_refine_ls_extinction_coef 473E1(2)
_refine_ls_extinction_method 'Larson (1970)'
_refine_ls_goodness_of_fit_obs 1.24
_refine_ls_matrix_type full
_refine_ls_number_parameters 249
_refine_ls_number_reflns 1930
_refine_ls_R_factor_all 0.112
_refine_ls_R_factor_obs 0.036
_refine_ls_shift/esd_max 0.001
_refine_ls_structure_factor_coef F
_refine_ls_weighting_details 'w = 1/[\s^2^(F)+0.0008F^2^]'
_refine_ls_weighting_scheme calc
_refine_ls_wR_factor_all 0.059
_refine_ls_wR_factor_obs 0.048
_reflns_number_observed 1930
_reflns_number_total 4301
_reflns_observed_criterion 'Inet > 3.0\s(Inet)'
_cod_data_source_file br1013.cif
_cod_data_source_block br1013_structure_1_of_2
_cod_depositor_comments
;
The following automatic conversions were performed:
'_symmetry_cell_setting' value 'Orthorhombic' changed to 'orthorhombic'
according to '/home/saulius/struct/CIF-dictionaries/cif_core.dic'
dictionary named 'cif_core.dic' version 2.4.1 from 2010-06-29.

Automatic conversion script
Id: cif_fix_enum 1527 2010-12-29 10:47:43Z saulius 

The following automatic conversions were performed:

'_symmetry_cell_setting' value 'Orthorhombic' changed to
'orthorhombic' according to
/home/saulius/struct/CIF-dictionaries/cif_core.dic dictionary named
'cif_core.dic' version 2.4.1 from 2010-06-29.

Automatic conversion script
Id: cif_fix_values 1715 2011-07-08 13:25:40Z adriana 

The following automatic conversions were performed:

'_refine_ls_weighting_scheme' value '1/[\s^2^(F)+0.0008F^2^]' was
changed to 'calc'. New tag '_refine_ls_weighting_details' was
created. The value of the new tag was set to 'w =
1/[\s^2^(F)+0.0008F^2^]'.

Automatic conversion script
Id: cif_fix_values 3143 2015-03-26 13:38:13Z robertas 
;
_cod_original_formula_sum 'C18 H25 Cl O8 '
_cod_database_code 2002108

loop_
_symmetry_equiv_pos_as_xyz
x,y,z
-x,-y,-z
1/2-x,1/2+y,z
1/2+x,1/2-y,-z
x,1/2-y,1/2+z
-x,1/2+y,1/2-z
1/2-x,-y,1/2+z
1/2+x,y,1/2-z

loop_
_atom_site_aniso_label
_atom_site_aniso_U_11
_atom_site_aniso_U_22
_atom_site_aniso_U_33
_atom_site_aniso_U_12
_atom_site_aniso_U_13
_atom_site_aniso_U_23
_atom_site_aniso_type_symbol
Cl 0.1027(7) 0.0641(5) 0.0723(6) -0.0007(10) 0.0403(10) -0.0476(8) Cl
C1 0.0434(15) 0.0478(16) 0.0435(14) 0.008(3) -0.022(3) -0.004(3) C
C2 0.0427(15) 0.0471(16) 0.0421(16) -0.009(3) -0.017(3) -0.004(3) C
C3 0.0615(19) 0.0423(15) 0.0449(16) -0.011(3) -0.019(3) -0.005(3) C
C4 0.0611(19) 0.0497(17) 0.0413(16) 0.003(3) -0.007(3) -0.016(3) C
C5 0.0563(18) 0.0604(19) 0.0395(15) -0.011(3) -0.001(3) 0.002(3) C
C6 0.0494(17) 0.0468(16) 0.0434(15) -0.006(3) -0.024(3) 0.010(3) C
C7 0.064(2) 0.0528(17) 0.0577(19) -0.011(3) -0.023(3) 0.021(3) C
O8 0.0509(11) 0.0430(10) 0.0612(11) 0.0025(18) -0.007(2) 0.0046(18) O
C9 0.0480(17) 0.0544(17) 0.0593(18) 0.001(3) 0.013(3) 0.002(3) C
C10 0.0469(17) 0.0564(18) 0.069(2) -0.012(3) 0.005(3) 0.002(3) C
O11 0.0505(11) 0.0552(12) 0.0520(11) -0.0199(19) 0.0005(19) -0.0033(19) O
C12 0.0533(18) 0.0621(19) 0.0611(19) -0.008(3) -0.012(3) -0.022(3) C
C13 0.061(2) 0.0600(19) 0.0573(19) 0.013(3) -0.020(3) -0.011(3) C
O14 0.0574(12) 0.0511(11) 0.0517(12) -0.0017(19) -0.002(2) -0.0004(19) O
C15 0.083(2) 0.064(2) 0.0489(17) -0.017(4) 0.011(4) -0.018(3) C
C16 0.090(3) 0.071(2) 0.0483(18) -0.032(4) 0.000(4) 0.016(3) C
O17 0.0783(15) 0.0519(12) 0.0556(12) -0.016(2) 0.000(2) -0.011(2) O
C18 0.082(2) 0.0563(19) 0.0481(17) -0.020(3) 0.034(3) 0.002(3) C
C19 0.069(2) 0.0549(18) 0.0613(19) -0.025(3) 0.049(4) -0.008(3) C
O20 0.0501(11) 0.0592(12) 0.0455(11) -0.0191(19) 0.0145(19) -0.0029(18) O
C21 0.0502(17) 0.0564(18) 0.0567(19) -0.019(3) -0.004(3) -0.006(3) C
O22 0.0447(11) 0.0552(12) 0.0656(12) 0.0205(18) -0.021(2) -0.027(2) O
C23 0.0460(16) 0.0447(16) 0.0521(16) 0.008(3) 0.004(3) -0.007(3) C
C24 0.0361(15) 0.0477(16) 0.0626(19) 0.003(3) 0.003(3) -0.004(3) C
O25 0.0665(14) 0.0543(13) 0.0874(16) 0.027(2) -0.045(2) 0.010(2) O
O26 0.0618(13) 0.0442(12) 0.0733(14) 0.015(2) -0.021(3) -0.010(2) O

loop_
_atom_site_label
_atom_site_fract_x
_atom_site_fract_y
_atom_site_fract_z
_atom_site_U_iso_or_equiv
_atom_site_thermal_displace_type
_atom_site_calc_flag
_atom_site_refinement_flags
_atom_site_type_symbol
Cl 0.50333(7) 0.89173(4) 0.60044(6) 0.0797(5) Uani ? . Cl
C1 0.35520(19) 1.06334(14) 0.75566(17) 0.0449(14) Uani ? . C
C2 0.33193(19) 0.99214(14) 0.77150(17) 0.0440(14) Uani ? . C
C3 0.3768(2) 0.94001(14) 0.72211(17) 0.0496(16) Uani ? . C
C4 0.4439(2) 0.95809(15) 0.65933(17) 0.0507(16) Uani ? . C
C5 0.4668(2) 1.02842(15) 0.64367(18) 0.0521(16) Uani ? . C
C6 0.4221(2) 1.08182(14) 0.69149(18) 0.0465(15) Uani ? . C
C7 0.4461(2) 1.15886(16) 0.67325(19) 0.0582(17) Uani ? . C
O8 0.49328(14) 1.19327(9) 0.74421(14) 0.0517(11) Uani ? . O
C9 0.5876(2) 1.16658(15) 0.76058(19) 0.0539(17) Uani ? . C
C10 0.6274(2) 1.20324(15) 0.8395(2) 0.0574(18) Uani ? . C
O11 0.57928(13) 1.17780(9) 0.91546(12) 0.0526(11) Uani ? . O
C12 0.6084(2) 1.21292(16) 0.9936(2) 0.0588(17) Uani ? . C
C13 0.5644(2) 1.17673(15) 1.07095(19) 0.0593(18) Uani ? . C
O14 0.46227(14) 1.18589(9) 1.06965(12) 0.0534(11) Uani ? . O
C15 0.4145(2) 1.15934(17) 1.14635(19) 0.0653(19) Uani ? . C
C16 0.4016(3) 1.08075(17) 1.1466(2) 0.070(2) Uani ? . C
O17 0.33303(15) 1.06211(10) 1.08145(12) 0.0619(12) Uani ? . O
C18 0.3186(2) 0.98798(15) 1.0771(2) 0.0623(19) Uani ? . C
C19 0.2579(2) 0.97177(16) 1.00013(19) 0.0618(18) Uani ? . C
O20 0.31356(13) 0.98347(9) 0.92366(12) 0.0516(10) Uani ? . O
C21 0.2630(2) 0.97313(15) 0.84338(19) 0.0545(17) Uani ? . C
O22 0.30339(13) 1.11582(9) 0.79835(13) 0.0552(11) Uani ? . O
C23 0.34527(19) 1.14527(14) 0.87641(18) 0.0476(15) Uani ? . C
C24 0.3259(2) 1.22368(15) 0.8785(2) 0.0488(16) Uani ? . C
O25 0.28043(15) 1.25648(10) 0.82499(15) 0.0694(13) Uani ? . O
O26 0.36141(15) 1.25680(11) 0.94949(16) 0.0598(13) Uani ? . O
H(O26) 0.393(2) 1.2280(17) 0.981(2) 0.088(13) Uiso ? . H
H3 0.361 0.891 0.732 0.0596 Uiso calc . H
H5 0.513 1.040 0.600 0.0620 Uiso calc . H
H7A 0.388 1.184 0.661 0.0682 Uiso calc . H
H7B 0.487 1.161 0.623 0.0682 Uiso calc . H
H9A 0.585 1.117 0.771 0.0639 Uiso calc . H
H9B 0.628 1.176 0.711 0.0639 Uiso calc . H
H10A 0.618 1.253 0.834 0.0674 Uiso calc . H
H10B 0.694 1.194 0.844 0.0674 Uiso calc . H
H12A 0.677 1.211 0.998 0.0688 Uiso calc . H
H12B 0.588 1.261 0.992 0.0688 Uiso calc . H
H13A 0.590 1.197 1.123 0.0693 Uiso calc . H
H13B 0.579 1.127 1.069 0.0693 Uiso calc . H
H15A 0.452 1.172 1.196 0.0753 Uiso calc . H
H15B 0.353 1.181 1.150 0.0753 Uiso calc . H
H16A 0.379 1.066 1.203 0.0796 Uiso calc . H
H16B 0.461 1.058 1.134 0.0796 Uiso calc . H
H18A 0.379 0.965 1.071 0.0723 Uiso calc . H
H18B 0.287 0.972 1.129 0.0723 Uiso calc . H
H19A 0.203 1.002 1.000 0.0718 Uiso calc . H
H19B 0.238 0.924 1.002 0.0718 Uiso calc . H
H21A 0.243 0.925 0.838 0.0645 Uiso calc . H
H21B 0.208 1.003 0.841 0.0645 Uiso calc . H
H23A 0.317 1.123 0.927 0.0576 Uiso calc . H
H23B 0.413 1.137 0.876 0.0576 Uiso calc . H

loop_
_atom_type_symbol
_atom_type_description
_atom_type_scat_dispersion_real
_atom_type_scat_dispersion_imag
_atom_type_scat_source
C ? 0.002 0.002 'International Tables Vol. IV Table 2.2B'
H ? 0.000 0.000 'International Tables Vol. IV Table 2.2B'
Cl ? 0.132 0.159 'International Tables Vol. IV Table 2.2B'
O ? 0.008 0.006 'International Tables Vol. IV Table 2.2B'

loop_
_geom_angle_atom_site_label_1
_geom_angle_atom_site_label_2
_geom_angle_atom_site_label_3
_geom_angle_site_symmetry_1
_geom_angle_site_symmetry_2
_geom_angle_site_symmetry_3
_geom_angle
_geom_angle_publ_flag
C(2) C(1) C(6) . . . 120.9(3) no
C(2) C(1) O(22) . . . 118.8(2) no
C(6) C(1) O(22) . . . 119.9(2) no
C(1) C(2) C(3) . . . 118.8(3) no
C(1) C(2) C(21) . . . 120.2(2) no
C(3) C(2) C(21) . . . 121.1(2) no
C(2) C(3) C(4) . . . 120.4(2) no
Cl C(4) C(3) . . . 120.0(2) no
Cl C(4) C(5) . . . 119.2(2) no
C(3) C(4) C(5) . . . 120.8(3) no
C(4) C(5) C(6) . . . 120.0(3) no
C(1) C(6) C(5) . . . 119.1(2) no
C(1) C(6) C(7) . . . 121.0(3) no
C(5) C(6) C(7) . . . 120.0(3) no
C(6) C(7) O(8) . . . 113.5(2) no
C(7) O(8) C(9) . . . 113.4(2) no
O(8) C(9) C(10) . . . 108.6(2) no
C(9) C(10) O(11) . . . 109.1(2) no
C(10) O(11) C(12) . . . 113.1(2) no
O(11) C(12) C(13) . . . 109.4(2) no
C(12) C(13) O(14) . . . 109.9(2) no
C(13) O(14) C(15) . . . 113.9(2) no
O(14) C(15) C(16) . . . 113.8(2) no
C(15) C(16) O(17) . . . 108.9(3) no
C(16) O(17) C(18) . . . 111.9(2) no
O(17) C(18) C(19) . . . 108.8(3) no
C(18) C(19) O(20) . . . 108.1(3) no
C(19) O(20) C(21) . . . 114.6(2) no
C(2) C(21) O(20) . . . 106.3(2) no
C(1) O(22) C(23) . . . 117.03(19) no
O(22) C(23) C(24) . . . 108.9(2) no
C(23) C(24) O(25) . . . 125.8(3) no
C(23) C(24) O(26) . . . 114.1(3) no
O(25) C(24) O(26) . . . 120.1(3) no
C(24) O(26) H(O26) . . . 111.(2) no

loop_
_geom_bond_atom_site_label_1
_geom_bond_atom_site_label_2
_geom_bond_site_symmetry_1
_geom_bond_site_symmetry_2
_geom_bond_distance
_geom_bond_publ_flag
Cl C(4) . . 1.742(3) no
C(1) C(2) . . 1.397(4) no
C(1) C(6) . . 1.390(4) no
C(1) O(22) . . 1.381(3) no
C(2) C(3) . . 1.382(4) no
C(2) C(21) . . 1.495(4) no
C(3) C(4) . . 1.376(4) no
C(4) C(5) . . 1.379(4) no
C(5) C(6) . . 1.385(4) no
C(6) C(7) . . 1.510(4) no
C(7) O(8) . . 1.418(4) no
O(8) C(9) . . 1.421(3) no
C(9) C(10) . . 1.489(4) no
C(10) O(11) . . 1.417(3) no
O(11) C(12) . . 1.418(3) no
C(12) C(13) . . 1.490(4) no
C(13) O(14) . . 1.425(4) no
O(14) C(15) . . 1.431(4) no
C(15) C(16) . . 1.487(5) no
C(16) O(17) . . 1.416(4) no
O(17) C(18) . . 1.408(3) no
C(18) C(19) . . 1.474(5) no
C(19) O(20) . . 1.413(3) no
O(20) C(21) . . 1.421(3) no
O(22) C(23) . . 1.433(3) no
C(23) C(24) . . 1.497(4) no
C(24) O(25) . . 1.199(4) no
C(24) O(26) . . 1.340(4) no
O(26) H(O26) . . 0.85(3) no

loop_
_geom_contact_atom_site_label_1
_geom_contact_atom_site_label_2
_geom_contact_distance
_geom_contact_site_symmetry_1
_geom_contact_site_symmetry_2
_geom_contact_publ_flag
O(26) O(14) 2.658(3) . . no
H(O26) O(14) 1.83(3) . . no

loop_
_geom_torsion_atom_site_label_1
_geom_torsion_atom_site_label_2
_geom_torsion_atom_site_label_3
_geom_torsion_atom_site_label_4
_geom_torsion_site_symmetry_1
_geom_torsion_site_symmetry_2
_geom_torsion_site_symmetry_3
_geom_torsion_site_symmetry_4
_geom_torsion
_geom_torsion_publ_flag
C6 C1 C2 C3 . . . . 0.0(2) no
C6 C1 C2 C21 . . . . 177.4(3) no
O22 C1 C2 C3 . . . . 173.4(3) no
O22 C1 C2 C21 . . . . -9.30(10) no
C2 C1 C6 C5 . . . . -0.7(2) no
C2 C1 C6 C7 . . . . 178.9(3) no
O22 C1 C6 C5 . . . . -174.0(3) no
O22 C1 C6 C7 . . . . 5.70(10) no
C2 C1 O22 C23 . . . . 97.4(2) no
C6 C1 O22 C23 . . . . -89.2(2) no
C1 C2 C3 C4 . . . . 0.8(2) no
C21 C2 C3 C4 . . . . -176.5(3) no
C1 C2 C21 O20 . . . . -73.4(2) no
C3 C2 C21 O20 . . . . 103.9(3) no
C2 C3 C4 CL . . . . 177.6(3) no
C2 C3 C4 C5 . . . . -0.9(2) no
CL C4 C5 C6 . . . . -178.3(3) no
C3 C4 C5 C6 . . . . 0.2(2) no
C4 C5 C6 C1 . . . . 0.6(2) no
C4 C5 C6 C7 . . . . -179.0(3) no
C1 C6 C7 O8 . . . . 66.2(2) no
C5 C6 C7 O8 . . . . -114.1(3) no
C6 C7 O8 C9 . . . . 67.2(2) no
C7 O8 C9 C10 . . . . -176.5(3) no
O8 C9 C10 O11 . . . . 72.1(2) no
C9 C10 O11 C12 . . . . -176.4(3) no
C10 O11 C12 C13 . . . . -172.6(3) no
O11 C12 C13 O14 . . . . -66.6(2) no
C12 C13 O14 C15 . . . . -173.8(3) no
C13 O14 C15 C16 . . . . -78.7(3) no
O14 C15 C16 O17 . . . . -69.4(2) no
C15 C16 O17 C18 . . . . 179.0(4) no
C16 O17 C18 C19 . . . . -171.8(3) no
O17 C18 C19 O20 . . . . 71.0(2) no
C18 C19 O20 C21 . . . . -177.2(3) no
C19 O20 C21 C2 . . . . 176.7(3) no
C1 O22 C23 C24 . . . . 141.3(3) no
O22 C23 C24 O25 . . . . 2.00(10) no
O22 C23 C24 O26 . . . . 179.5(3) no
